data_4343162
loop_
_publ_author_name
'Kabytaev, Kuanysh Z.'
'Safronov, Alexander V.'
'Sevryugina, Yulia V.'
'Barnes, Charles L.'
'Jalisatgi, Satish S.'
'Hawthorne, M. Frederick'

_publ_section_title
;
 Novel Synthetic Approach to Charge-Compensated
 Phosphonio-nido-Carboranes. Synthesis and Structural Characterization of
 Neutral Mono and Bis(Phosphonio) nido-ortho-Carboranes.
;
_journal_issue 8
_journal_name_full 'Inorganic chemistry'
_journal_page_first 4143
_journal_page_last 4150
_journal_paper_doi 10.1021/acs.inorgchem.5b00414
_journal_volume 54
_journal_year 2015
_chemical_formula_moiety 'C20 H25 B9 I P'
_chemical_formula_sum 'C20 H25 B9 I P'
_chemical_formula_weight 520.56
_space_group_crystal_system monoclinic
_space_group_IT_number 14
_space_group_name_Hall '-P 2ybc'
_space_group_name_H-M_alt 'P 1 21/c 1'
_symmetry_space_group_name_Hall '-P 2ybc'
_symmetry_space_group_name_H-M 'P 1 21/c 1'
_atom_sites_solution_hydrogens mixed
_audit_creation_method SHELXL-2014/7
_cell_angle_alpha 90
_cell_angle_beta 93.3890(10)
_cell_angle_gamma 90
_cell_formula_units_Z 8
_cell_length_a 16.2403(4)
_cell_length_b 22.5110(5)
_cell_length_c 13.1895(3)
_cell_measurement_temperature 100(2)
_cell_volume 4813.46(19)
_computing_cell_refinement 'APEX2 (Bruker AXS, 2008)'
_computing_data_collection 'APEX2 (Bruker AXS, 2008)'
_computing_data_reduction 'APEX2 (Bruker AXS, 2008)'
_computing_molecular_graphics 'X-SEED, Barbour, 2001'
_computing_publication_material 'CIFTAB (Sheldrick, 2013)'
_computing_structure_refinement 'SHELXL-2013 (Sheldrick, 2013)'
_computing_structure_solution 'SHELXS-2013 (Sheldrick, 2013)'
_diffrn_ambient_temperature 100(2)
_diffrn_measured_fraction_theta_full 0.984
_diffrn_measured_fraction_theta_max 0.962
_diffrn_measurement_device_type 'Bruker APEXII CCD area detector'
_diffrn_measurement_method 'omega and phi scans'
_diffrn_radiation_type CuK\a
_diffrn_radiation_wavelength 1.54178
_diffrn_reflns_av_R_equivalents 0.0260
_diffrn_reflns_av_unetI/netI 0.0175
_diffrn_reflns_laue_measured_fraction_full 0.984
_diffrn_reflns_laue_measured_fraction_max 0.962
_diffrn_reflns_limit_h_max 18
_diffrn_reflns_limit_h_min -16
_diffrn_reflns_limit_k_max 25
_diffrn_reflns_limit_k_min -27
_diffrn_reflns_limit_l_max 13
_diffrn_reflns_limit_l_min -16
_diffrn_reflns_number 50559
_diffrn_reflns_point_group_measured_fraction_full 0.984
_diffrn_reflns_point_group_measured_fraction_max 0.962
_diffrn_reflns_theta_full 67.679
_diffrn_reflns_theta_max 72.166
_diffrn_reflns_theta_min 2.725
_diffrn_source 'Incoatec Cu microfocus tube'
_diffrn_standards_decay_% 0.0
_exptl_absorpt_coefficient_mu 11.097
_exptl_absorpt_correction_T_max 0.81
_exptl_absorpt_correction_T_min 0.10
_exptl_absorpt_correction_type multi-scan
_exptl_absorpt_process_details
;
 Data were corrected for decay and absorption using the program SADABS 
 (Sheldrick, G. M. (2003). SADABS. Version 2.10. University of
 G\"ottingen, Germany).
;
_exptl_crystal_colour Colourless
_exptl_crystal_density_diffrn 1.437
_exptl_crystal_description Needle
_exptl_crystal_F_000 2064
_exptl_crystal_size_max 0.500
_exptl_crystal_size_mid 0.120
_exptl_crystal_size_min 0.020
_refine_diff_density_max 1.789
_refine_diff_density_min -0.569
_refine_diff_density_rms 0.078
_refine_ls_extinction_method none
_refine_ls_goodness_of_fit_ref 1.053
_refine_ls_hydrogen_treatment mixed
_refine_ls_matrix_type full
_refine_ls_number_parameters 587
_refine_ls_number_reflns 9134
_refine_ls_number_restraints 0
_refine_ls_restrained_S_all 1.053
_refine_ls_R_factor_all 0.0359
_refine_ls_R_factor_gt 0.0348
_refine_ls_shift/su_max 0.003
_refine_ls_shift/su_mean 0.000
_refine_ls_structure_factor_coef Fsqd
_refine_ls_weighting_details 'w=1/[\s^2^(Fo^2^)+(0.0438P)^2^+9.5140P] where P=(Fo^2^+2Fc^2^)/3'
_refine_ls_weighting_scheme calc
_refine_ls_wR_factor_gt 0.0921
_refine_ls_wR_factor_ref 0.0929
_reflns_Friedel_coverage 0.000
_reflns_number_gt 8858
_reflns_number_total 9134
_reflns_threshold_expression 'I > 2\s(I)'
_cod_data_source_file ic5b00414_si_004.cif
_cod_data_source_block 6-I-9-P
_cod_database_code 4343162
_shelx_shelxl_version_number 2014/7
_shelx_space_group_comment
;
The symmetry employed for this shelxl refinement is uniquely defined
by the following loop, which should always be used as a source of
symmetry information in preference to the above space-group names.
They are only intended as comments.
;
_shelx_estimated_absorpt_t_min 0.072
_shelx_estimated_absorpt_t_max 0.809

loop_
_space_group_symop_operation_xyz
'x, y, z'
'-x, y+1/2, -z+1/2'
'-x, -y, -z'
'x, -y-1/2, z-1/2'

loop_
_atom_site_label
_atom_site_type_symbol
_atom_site_fract_x
_atom_site_fract_y
_atom_site_fract_z
_atom_site_U_iso_or_equiv
_atom_site_adp_type
_atom_site_occupancy
_atom_site_site_symmetry_order
_atom_site_calc_flag
_atom_site_refinement_flags_posn
_atom_site_refinement_flags_adp
_atom_site_refinement_flags_occupancy
_atom_site_disorder_assembly
_atom_site_disorder_group
I1A I 0.08468(3) 0.42229(2) 0.80074(4) 0.0341(3) Uani 0.830(7) 1 d . . P A 1
I1B I 0.61040(2) 0.09214(2) 0.40434(3) 0.04021(14) Uani 0.948(2) 1 d . . P B 1
P1A P 0.03753(4) 0.13605(3) 0.78687(5) 0.02003(15) Uani 1 1 d . . . . .
P1B P 0.53381(4) 0.36650(3) 0.29158(5) 0.02074(15) Uani 1 1 d . . . . .
C7A C 0.18127(18) 0.25922(13) 0.6201(2) 0.0256(6) Uani 1 1 d . . . . .
H7A H 0.1794 0.2447 0.5387 0.031 Uiso 1 1 calc R U . . .
C8A C 0.17117(17) 0.20480(13) 0.6905(2) 0.0234(6) Uani 1 1 d . . . . .
H8A H 0.1604 0.1644 0.6419 0.028 Uiso 1 1 calc R U . . .
C12A C 0.11018(18) 0.07470(12) 0.7998(2) 0.0231(6) Uani 1 1 d . . . . .
C13A C 0.16828(19) 0.07458(13) 0.8819(2) 0.0280(6) Uani 1 1 d . . . . .
H13A H 0.1669 0.1047 0.9322 0.034 Uiso 1 1 calc R U . . .
C14A C 0.2282(2) 0.03052(15) 0.8906(3) 0.0335(7) Uani 1 1 d . . . . .
H14A H 0.2682 0.0310 0.9461 0.040 Uiso 1 1 calc R U . . .
C15A C 0.2298(2) -0.01383(15) 0.8188(3) 0.0351(7) Uani 1 1 d . . . . .
H15A H 0.2713 -0.0435 0.8243 0.042 Uiso 1 1 calc R U . . .
C16A C 0.1714(2) -0.01516(14) 0.7392(3) 0.0337(7) Uani 1 1 d . . . . .
H16A H 0.1719 -0.0465 0.6911 0.040 Uiso 1 1 calc R U . . .
C17A C 0.11082(19) 0.02931(13) 0.7279(2) 0.0282(6) Uani 1 1 d . . . . .
H17A H 0.0710 0.0285 0.6723 0.034 Uiso 1 1 calc R U . . .
C18A C -0.03565(18) 0.12142(13) 0.6812(2) 0.0244(6) Uani 1 1 d . . . . .
C19A C -0.0176(2) 0.13999(16) 0.5839(2) 0.0343(7) Uani 1 1 d . . . . .
H19A H 0.0336 0.1586 0.5731 0.041 Uiso 1 1 calc R U . . .
C20A C -0.0749(2) 0.13107(17) 0.5030(3) 0.0389(8) Uani 1 1 d . . . . .
H20A H -0.0629 0.1436 0.4367 0.047 Uiso 1 1 calc R U . . .
C21A C -0.1500(2) 0.10381(16) 0.5191(3) 0.0357(7) Uani 1 1 d . . . . .
H21A H -0.1891 0.0978 0.4636 0.043 Uiso 1 1 calc R U . . .
C22A C -0.1680(2) 0.08534(14) 0.6156(3) 0.0330(7) Uani 1 1 d . . . . .
H22A H -0.2192 0.0667 0.6262 0.040 Uiso 1 1 calc R U . . .
C23A C -0.1109(2) 0.09423(13) 0.6966(2) 0.0286(6) Uani 1 1 d . . . . .
H23A H -0.1232 0.0817 0.7628 0.034 Uiso 1 1 calc R U . . .
C24A C -0.02046(17) 0.13580(13) 0.8991(2) 0.0212(5) Uani 1 1 d . . . . .
C25A C -0.0290(2) 0.08335(14) 0.9540(2) 0.0293(7) Uani 1 1 d . . . . .
H25A H -0.0041 0.0476 0.9328 0.035 Uiso 1 1 calc R U . . .
C26A C -0.0742(2) 0.08415(15) 1.0400(3) 0.0358(7) Uani 1 1 d . . . . .
H26A H -0.0802 0.0488 1.0783 0.043 Uiso 1 1 calc R U . . .
C27A C -0.1108(2) 0.13637(16) 1.0703(2) 0.0337(7) Uani 1 1 d . . . . .
H27A H -0.1414 0.1366 1.1296 0.040 Uiso 1 1 calc R U . . .
C28A C -0.10328(18) 0.18761(14) 1.0157(2) 0.0284(6) Uani 1 1 d . . . . .
H28A H -0.1289 0.2231 1.0370 0.034 Uiso 1 1 calc R U . . .
C29A C -0.05830(17) 0.18791(13) 0.9294(2) 0.0239(6) Uani 1 1 d . . . . .
H29A H -0.0534 0.2234 0.8912 0.029 Uiso 1 1 calc R U . . .
C7B C 0.69716(19) 0.23313(15) 0.1707(2) 0.0316(7) Uani 1 1 d . . . . .
H7B H 0.6979 0.2367 0.0861 0.038 Uiso 1 1 calc R U . . .
C8B C 0.67767(18) 0.29445(14) 0.2168(2) 0.0276(6) Uani 1 1 d . . . . .
H8B H 0.6655 0.3269 0.1533 0.033 Uiso 1 1 calc R U . . .
C12B C 0.48776(17) 0.37209(13) 0.4128(2) 0.0237(6) Uani 1 1 d . . . . .
C13B C 0.5036(2) 0.41848(14) 0.4809(2) 0.0289(6) Uani 1 1 d . . . . .
H13B H 0.5389 0.4501 0.4637 0.035 Uiso 1 1 calc R U . . .
C14B C 0.4675(2) 0.41863(15) 0.5744(2) 0.0340(7) Uani 1 1 d . . . . .
H14B H 0.4784 0.4502 0.6210 0.041 Uiso 1 1 calc R U . . .
C15B C 0.4161(2) 0.37272(15) 0.5988(2) 0.0331(7) Uani 1 1 d . . . . .
H15B H 0.3922 0.3726 0.6629 0.040 Uiso 1 1 calc R U . . .
C16B C 0.3990(2) 0.32701(15) 0.5311(3) 0.0343(7) Uani 1 1 d . . . . .
H16B H 0.3626 0.2960 0.5481 0.041 Uiso 1 1 calc R U . . .
C17B C 0.43483(19) 0.32622(15) 0.4380(2) 0.0315(7) Uani 1 1 d . . . . .
H17B H 0.4234 0.2946 0.3917 0.038 Uiso 1 1 calc R U . . .
C18B C 0.44900(17) 0.36806(12) 0.1967(2) 0.0215(5) Uani 1 1 d . . . . .
C19B C 0.45476(18) 0.33869(13) 0.1050(2) 0.0263(6) Uani 1 1 d . . . . .
H19B H 0.5011 0.3143 0.0941 0.032 Uiso 1 1 calc R U . . .
C20B C 0.3924(2) 0.34518(14) 0.0293(2) 0.0315(7) Uani 1 1 d . . . . .
H20B H 0.3956 0.3246 -0.0333 0.038 Uiso 1 1 calc R U . . .
C21B C 0.32549(19) 0.38158(14) 0.0448(2) 0.0302(6) Uani 1 1 d . . . . .
H21B H 0.2833 0.3863 -0.0077 0.036 Uiso 1 1 calc R U . . .
C22B C 0.31976(19) 0.41095(14) 0.1358(3) 0.0307(7) Uani 1 1 d . . . . .
H22B H 0.2738 0.4359 0.1461 0.037 Uiso 1 1 calc R U . . .
C23B C 0.38098(18) 0.40409(13) 0.2122(2) 0.0274(6) Uani 1 1 d . . . . .
H23B H 0.3768 0.4239 0.2753 0.033 Uiso 1 1 calc R U . . .
C24B C 0.59264(18) 0.43346(13) 0.2687(2) 0.0252(6) Uani 1 1 d . . . . .
C25B C 0.5703(2) 0.46930(14) 0.1854(2) 0.0322(7) Uani 1 1 d . . . . .
H25B H 0.5228 0.4596 0.1430 0.039 Uiso 1 1 calc R U . . .
C26B C 0.6166(2) 0.51926(15) 0.1636(3) 0.0377(8) Uani 1 1 d . . . . .
H26B H 0.6007 0.5435 0.1068 0.045 Uiso 1 1 calc R U . . .
C27B C 0.6853(2) 0.53326(15) 0.2241(3) 0.0349(7) Uani 1 1 d . . . . .
H27B H 0.7173 0.5671 0.2087 0.042 Uiso 1 1 calc R U . . .
C28B C 0.7083(2) 0.49875(15) 0.3072(3) 0.0345(7) Uani 1 1 d . . . . .
H28B H 0.7560 0.5090 0.3488 0.041 Uiso 1 1 calc R U . . .
C29B C 0.66211(19) 0.44872(14) 0.3307(2) 0.0304(7) Uani 1 1 d . . . . .
H29B H 0.6778 0.4253 0.3885 0.036 Uiso 1 1 calc R U . . .
B1A B 0.2121(2) 0.29888(16) 0.8140(3) 0.0278(7) Uani 1 1 d . . . . .
H1A H 0.2529 0.3222 0.8727 0.033 Uiso 1 1 calc R U . . .
B5A B 0.1138(2) 0.26947(15) 0.8425(2) 0.0237(6) Uani 1 1 d . . . . .
H5A H 0.0909 0.2725 0.9208 0.028 Uiso 1 1 calc R U . . .
B4A B 0.1955(2) 0.22097(16) 0.8171(3) 0.0257(7) Uani 1 1 d . . . . .
H4A H 0.2262 0.1915 0.8764 0.031 Uiso 1 1 calc R U . . .
B3A B 0.2520(2) 0.25260(15) 0.7197(3) 0.0263(7) Uani 1 1 d . . . . .
H3A H 0.3193 0.2432 0.7144 0.032 Uiso 1 1 calc R U . . .
B2A B 0.2063(2) 0.32135(15) 0.6861(3) 0.0268(7) Uani 1 1 d . . . . .
H2A H 0.2444 0.3593 0.6603 0.032 Uiso 1 1 calc R U . . .
B6A B 0.1194(2) 0.33183(14) 0.7579(3) 0.0257(7) Uani 1 1 d . . . . .
B9A B 0.09458(19) 0.20842(14) 0.7624(2) 0.0202(6) Uani 1 1 d . . . . .
B10A B 0.0425(2) 0.27676(14) 0.7336(2) 0.0231(6) Uani 1 1 d . . . . .
H10A H -0.0259 0.2747 0.7171 0.028 Uiso 1 1 calc R U . . .
B11A B 0.1053(2) 0.30614(16) 0.6299(3) 0.0281(7) Uani 1 1 d . . . . .
H11A H 0.0686 0.3164 0.5574 0.034 Uiso 1 1 calc R U . . .
B1B B 0.7212(2) 0.22104(15) 0.3770(3) 0.0272(7) Uani 1 1 d . . . . .
H1B H 0.7607 0.2084 0.4461 0.033 Uiso 1 1 calc R U . . .
B2B B 0.7257(2) 0.18251(16) 0.2619(3) 0.0294(7) Uani 1 1 d . . . . .
H2B H 0.7695 0.1445 0.2552 0.035 Uiso 1 1 calc R U . . .
B3B B 0.7619(2) 0.25594(16) 0.2691(3) 0.0318(8) Uani 1 1 d . . . . .
H3B H 0.8285 0.2679 0.2640 0.038 Uiso 1 1 calc R U . . .
B4B B 0.6965(2) 0.29602(16) 0.3481(3) 0.0297(7) Uani 1 1 d . . . . .
H4B H 0.7208 0.3338 0.3963 0.036 Uiso 1 1 calc R U . . .
B5B B 0.6185(2) 0.24739(15) 0.3860(3) 0.0264(7) Uani 1 1 d . . . . .
H5B H 0.5913 0.2528 0.4615 0.032 Uiso 1 1 calc R U . . .
B6B B 0.6356(2) 0.17650(15) 0.3288(3) 0.0262(7) Uani 1 1 d . . . . .
B9B B 0.59788(19) 0.29595(15) 0.2832(2) 0.0227(6) Uani 1 1 d . . . . .
B10B B 0.5542(2) 0.22300(15) 0.2782(3) 0.0266(7) Uani 1 1 d . . . . .
H10B H 0.4866 0.2193 0.2568 0.032 Uiso 1 1 calc R U . . .
B11B B 0.6260(2) 0.18464(17) 0.1928(3) 0.0318(8) Uani 1 1 d . . . . .
H11B H 0.5949 0.1636 0.1238 0.038 Uiso 1 1 calc R U . . .
I1A' I 0.0978(7) 0.4158(4) 0.8423(19) 0.143(4) Uani 0.170(7) 1 d . . P A 2
I1B' I 0.5870(8) 0.0870(5) 0.3401(18) 0.135(6) Uani 0.052(2) 1 d . . P B 2
H10D H 0.567(2) 0.2235(17) 0.192(3) 0.039(10) Uiso 1 1 d . . . . .
H10C H 0.050(2) 0.2634(16) 0.643(3) 0.033(9) Uiso 1 1 d . . . . .

loop_
_atom_site_aniso_label
_atom_site_aniso_U_11
_atom_site_aniso_U_22
_atom_site_aniso_U_33
_atom_site_aniso_U_23
_atom_site_aniso_U_13
_atom_site_aniso_U_12
I1A 0.0284(2) 0.0153(2) 0.0602(5) -0.00474(15) 0.01659(19) 0.00014(11)
I1B 0.03230(19) 0.02337(13) 0.0670(3) 0.01174(11) 0.02034(13) 0.00136(9)
P1A 0.0217(3) 0.0175(3) 0.0217(3) -0.0006(2) 0.0080(3) -0.0020(2)
P1B 0.0174(3) 0.0201(3) 0.0254(3) -0.0014(3) 0.0068(3) -0.0001(2)
C7A 0.0233(15) 0.0284(15) 0.0254(14) 0.0001(11) 0.0052(11) -0.0055(11)
C8A 0.0219(14) 0.0242(14) 0.0248(14) -0.0044(11) 0.0074(11) -0.0039(11)
C12A 0.0253(15) 0.0161(13) 0.0292(14) 0.0006(11) 0.0130(11) -0.0023(10)
C13A 0.0304(16) 0.0230(15) 0.0310(15) 0.0007(12) 0.0057(12) 0.0005(12)
C14A 0.0326(17) 0.0301(17) 0.0383(17) 0.0089(13) 0.0056(13) 0.0007(13)
C15A 0.0318(17) 0.0268(16) 0.0484(19) 0.0076(14) 0.0167(14) 0.0039(13)
C16A 0.0403(19) 0.0214(15) 0.0414(18) -0.0041(13) 0.0194(14) 0.0000(13)
C17A 0.0312(16) 0.0232(15) 0.0314(15) -0.0029(12) 0.0102(12) -0.0042(12)
C18A 0.0258(15) 0.0225(14) 0.0254(14) -0.0021(11) 0.0048(11) -0.0016(11)
C19A 0.0346(18) 0.0408(19) 0.0281(15) -0.0006(13) 0.0054(13) -0.0085(14)
C20A 0.044(2) 0.047(2) 0.0259(16) -0.0018(14) 0.0020(13) -0.0042(16)
C21A 0.0360(18) 0.0383(18) 0.0322(17) -0.0075(14) -0.0034(13) 0.0050(14)
C22A 0.0286(17) 0.0301(17) 0.0402(18) -0.0032(13) -0.0003(13) -0.0025(13)
C23A 0.0313(16) 0.0246(15) 0.0303(15) -0.0008(12) 0.0055(12) -0.0044(12)
C24A 0.0195(13) 0.0234(14) 0.0213(13) 0.0001(10) 0.0056(10) -0.0023(10)
C25A 0.0314(17) 0.0233(15) 0.0344(16) 0.0008(12) 0.0128(13) -0.0017(12)
C26A 0.0403(19) 0.0305(17) 0.0385(18) 0.0090(13) 0.0184(14) -0.0006(14)
C27A 0.0304(17) 0.0407(19) 0.0316(16) 0.0032(14) 0.0154(13) -0.0004(13)
C28A 0.0217(15) 0.0344(17) 0.0300(15) -0.0029(12) 0.0087(11) 0.0047(12)
C29A 0.0201(14) 0.0269(15) 0.0252(14) 0.0027(11) 0.0051(10) 0.0013(11)
C7B 0.0295(16) 0.0361(18) 0.0303(16) 0.0012(13) 0.0119(12) 0.0069(13)
C8B 0.0228(15) 0.0299(16) 0.0310(15) 0.0048(12) 0.0088(11) 0.0047(12)
C12B 0.0200(14) 0.0248(14) 0.0270(14) 0.0012(11) 0.0067(11) 0.0040(11)
C13B 0.0324(17) 0.0271(15) 0.0278(15) -0.0001(12) 0.0077(12) 0.0000(12)
C14B 0.0398(19) 0.0343(18) 0.0287(16) -0.0033(13) 0.0080(13) 0.0055(14)
C15B 0.0310(17) 0.0388(18) 0.0307(16) 0.0022(13) 0.0128(12) 0.0091(13)
C16B 0.0293(17) 0.0340(17) 0.0415(18) 0.0008(14) 0.0180(13) -0.0014(13)
C17B 0.0278(16) 0.0310(17) 0.0372(17) -0.0044(13) 0.0131(12) -0.0027(12)
C18B 0.0182(13) 0.0187(13) 0.0280(14) 0.0010(11) 0.0048(10) -0.0042(10)
C19B 0.0256(15) 0.0226(14) 0.0314(15) 0.0000(12) 0.0062(11) 0.0026(11)
C20B 0.0378(18) 0.0292(16) 0.0278(15) -0.0041(12) 0.0029(12) -0.0018(13)
C21B 0.0294(16) 0.0283(16) 0.0323(16) 0.0033(12) -0.0030(12) -0.0034(12)
C22B 0.0232(16) 0.0288(16) 0.0404(18) -0.0036(13) 0.0051(13) 0.0020(12)
C23B 0.0235(15) 0.0274(15) 0.0317(15) -0.0053(12) 0.0050(12) 0.0011(12)
C24B 0.0213(14) 0.0232(14) 0.0325(15) -0.0070(12) 0.0120(11) -0.0030(11)
C25B 0.0302(17) 0.0302(17) 0.0365(17) 0.0008(13) 0.0056(13) -0.0078(13)
C26B 0.043(2) 0.0315(17) 0.0398(18) 0.0026(14) 0.0096(15) -0.0089(14)
C27B 0.0358(18) 0.0282(16) 0.0421(18) -0.0063(14) 0.0157(14) -0.0102(13)
C28B 0.0278(16) 0.0317(17) 0.0444(18) -0.0144(14) 0.0072(13) -0.0062(13)
C29B 0.0294(16) 0.0266(16) 0.0356(16) -0.0061(13) 0.0055(12) -0.0013(12)
B1A 0.0210(16) 0.0297(18) 0.0330(17) -0.0067(14) 0.0026(13) -0.0029(13)
B5A 0.0237(16) 0.0231(16) 0.0246(15) -0.0047(12) 0.0031(12) -0.0005(12)
B4A 0.0229(16) 0.0280(17) 0.0263(16) 0.0009(13) 0.0026(12) 0.0010(13)
B3A 0.0212(16) 0.0268(17) 0.0311(17) -0.0026(13) 0.0034(13) 0.0009(12)
B2A 0.0193(16) 0.0245(17) 0.0373(18) -0.0007(14) 0.0075(13) -0.0029(12)
B6A 0.0217(16) 0.0171(15) 0.0389(18) -0.0044(13) 0.0071(13) -0.0008(12)
B9A 0.0206(15) 0.0187(15) 0.0217(14) -0.0003(11) 0.0055(11) -0.0019(11)
B10A 0.0185(15) 0.0222(16) 0.0290(16) 0.0036(12) 0.0040(12) -0.0017(12)
B11A 0.0214(16) 0.0303(18) 0.0327(17) 0.0079(14) 0.0030(13) -0.0039(13)
B1B 0.0229(17) 0.0254(17) 0.0332(17) 0.0007(13) 0.0014(13) 0.0021(13)
B2B 0.0249(17) 0.0273(18) 0.0367(19) -0.0019(14) 0.0094(14) 0.0028(13)
B3B 0.0212(17) 0.0279(18) 0.047(2) 0.0048(15) 0.0058(14) 0.0038(13)
B4B 0.0244(17) 0.0256(17) 0.0386(19) -0.0016(14) -0.0013(14) -0.0003(13)
B5B 0.0268(17) 0.0249(17) 0.0281(17) -0.0007(13) 0.0062(13) 0.0027(13)
B6B 0.0257(17) 0.0183(15) 0.0357(18) 0.0017(13) 0.0097(13) -0.0006(12)
B9B 0.0177(15) 0.0233(16) 0.0275(16) -0.0020(12) 0.0050(12) 0.0019(12)
B10B 0.0207(16) 0.0257(17) 0.0337(18) -0.0065(13) 0.0049(13) -0.0006(13)
B11B 0.0294(18) 0.0331(19) 0.0330(18) -0.0108(15) 0.0042(14) 0.0026(14)
I1A' 0.089(3) 0.063(2) 0.288(11) -0.068(4) 0.108(5) -0.028(2)
I1B' 0.112(8) 0.092(7) 0.193(16) 0.042(8) -0.058(9) -0.010(5)

loop_
_atom_type_symbol
_atom_type_description
_atom_type_scat_dispersion_real
_atom_type_scat_dispersion_imag
_atom_type_scat_source
C C 0.0181 0.0091 'International Tables Vol C Tables 4.2.6.8 and 6.1.1.4'
H H 0.0000 0.0000 'International Tables Vol C Tables 4.2.6.8 and 6.1.1.4'
B B 0.0090 0.0039 'International Tables Vol C Tables 4.2.6.8 and 6.1.1.4'
P P 0.2955 0.4335 'International Tables Vol C Tables 4.2.6.8 and 6.1.1.4'
I I -0.3257 6.8362 'International Tables Vol C Tables 4.2.6.8 and 6.1.1.4'

loop_
_geom_angle_atom_site_label_1
_geom_angle_atom_site_label_2
_geom_angle_atom_site_label_3
_geom_angle
C24A P1A C18A 106.32(13)
C24A P1A C12A 106.77(13)
C18A P1A C12A 109.12(14)
C24A P1A B9A 115.08(13)
C18A P1A B9A 109.17(13)
C12A P1A B9A 110.19(13)
C18B P1B C12B 105.84(13)
C18B P1B C24B 104.78(13)
C12B P1B C24B 109.74(13)
C18B P1B B9B 111.88(14)
C12B P1B B9B 111.42(14)
C24B P1B B9B 112.76(14)
C8A C7A B11A 110.8(2)
C8A C7A B2A 112.1(2)
B11A C7A B2A 65.4(2)
C8A C7A B3A 63.80(19)
B11A C7A B3A 118.3(2)
B2A C7A B3A 62.70(19)
C8A C7A H7A 110.2
B11A C7A H7A 106.6
B2A C7A H7A 136.8
B3A C7A H7A 134.0
C7A C8A B9A 115.2(2)
C7A C8A B3A 62.29(19)
B9A C8A B3A 116.1(2)
C7A C8A B4A 112.6(2)
B9A C8A B4A 63.97(18)
B3A C8A B4A 61.67(19)
C7A C8A H8A 108.5
B9A C8A H8A 106.1
B3A C8A H8A 136.6
B4A C8A H8A 137.8
C13A C12A C17A 119.7(3)
C13A C12A P1A 118.7(2)
C17A C12A P1A 121.6(2)
C14A C13A C12A 120.3(3)
C14A C13A H13A 119.9
C12A C13A H13A 119.9
C15A C14A C13A 120.1(3)
C15A C14A H14A 119.9
C13A C14A H14A 119.9
C16A C15A C14A 120.1(3)
C16A C15A H15A 119.9
C14A C15A H15A 119.9
C15A C16A C17A 120.8(3)
C15A C16A H16A 119.6
C17A C16A H16A 119.6
C12A C17A C16A 118.9(3)
C12A C17A H17A 120.5
C16A C17A H17A 120.5
C23A C18A C19A 119.9(3)
C23A C18A P1A 120.7(2)
C19A C18A P1A 119.3(2)
C20A C19A C18A 119.7(3)
C20A C19A H19A 120.1
C18A C19A H19A 120.1
C19A C20A C21A 120.0(3)
C19A C20A H20A 120.0
C21A C20A H20A 120.0
C22A C21A C20A 120.4(3)
C22A C21A H21A 119.8
C20A C21A H21A 119.8
C23A C22A C21A 119.7(3)
C23A C22A H22A 120.1
C21A C22A H22A 120.1
C22A C23A C18A 120.3(3)
C22A C23A H23A 119.9
C18A C23A H23A 119.9
C29A C24A C25A 120.3(3)
C29A C24A P1A 119.6(2)
C25A C24A P1A 120.1(2)
C26A C25A C24A 119.1(3)
C26A C25A H25A 120.4
C24A C25A H25A 120.4
C27A C26A C25A 120.2(3)
C27A C26A H26A 119.9
C25A C26A H26A 119.9
C28A C27A C26A 120.6(3)
C28A C27A H27A 119.7
C26A C27A H27A 119.7
C27A C28A C29A 120.2(3)
C27A C28A H28A 119.9
C29A C28A H28A 119.9
C28A C29A C24A 119.5(3)
C28A C29A H29A 120.2
C24A C29A H29A 120.2
C8B C7B B11B 111.4(2)
C8B C7B B3B 64.1(2)
B11B C7B B3B 118.7(3)
C8B C7B B2B 111.9(2)
B11B C7B B2B 65.9(2)
B3B C7B B2B 62.1(2)
C8B C7B H7B 110.0
B11B C7B H7B 106.0
B3B C7B H7B 134.1
B2B C7B H7B 137.2
C7B C8B B9B 115.0(3)
C7B C8B B3B 62.2(2)
B9B C8B B3B 116.0(2)
C7B C8B B4B 112.3(2)
B9B C8B B4B 63.72(19)
B3B C8B B4B 61.6(2)
C7B C8B H8B 108.7
B9B C8B H8B 106.3
B3B C8B H8B 136.6
B4B C8B H8B 138.0
C13B C12B C17B 119.6(3)
C13B C12B P1B 123.6(2)
C17B C12B P1B 116.9(2)
C12B C13B C14B 120.1(3)
C12B C13B H13B 120.0
C14B C13B H13B 120.0
C15B C14B C13B 119.7(3)
C15B C14B H14B 120.1
C13B C14B H14B 120.1
C16B C15B C14B 120.6(3)
C16B C15B H15B 119.7
C14B C15B H15B 119.7
C15B C16B C17B 120.1(3)
C15B C16B H16B 119.9
C17B C16B H16B 119.9
C16B C17B C12B 119.8(3)
C16B C17B H17B 120.1
C12B C17B H17B 120.1
C19B C18B C23B 120.0(3)
C19B C18B P1B 120.5(2)
C23B C18B P1B 119.2(2)
C18B C19B C20B 119.6(3)
C18B C19B H19B 120.2
C20B C19B H19B 120.2
C21B C20B C19B 120.1(3)
C21B C20B H20B 120.0
C19B C20B H20B 120.0
C22B C21B C20B 120.4(3)
C22B C21B H21B 119.8
C20B C21B H21B 119.8
C21B C22B C23B 119.9(3)
C21B C22B H22B 120.0
C23B C22B H22B 120.0
C22B C23B C18B 120.0(3)
C22B C23B H23B 120.0
C18B C23B H23B 120.0
C25B C24B C29B 118.9(3)
C25B C24B P1B 119.7(2)
C29B C24B P1B 121.3(2)
C24B C25B C26B 120.8(3)
C24B C25B H25B 119.6
C26B C25B H25B 119.6
C27B C26B C25B 119.8(3)
C27B C26B H26B 120.1
C25B C26B H26B 120.1
C26B C27B C28B 120.5(3)
C26B C27B H27B 119.7
C28B C27B H27B 119.7
C27B C28B C29B 120.4(3)
C27B C28B H28B 119.8
C29B C28B H28B 119.8
C24B C29B C28B 119.6(3)
C24B C29B H29B 120.2
C28B C29B H29B 120.2
B2A B1A B3A 59.84(19)
B2A B1A B4A 107.9(2)
B3A B1A B4A 59.89(19)
B2A B1A B5A 108.1(2)
B3A B1A B5A 107.3(2)
B4A B1A B5A 59.37(19)
B2A B1A B6A 59.38(19)
B3A B1A B6A 106.6(2)
B4A B1A B6A 107.0(2)
B5A B1A B6A 60.21(19)
B2A B1A H1A 121.6
B3A B1A H1A 122.4
B4A B1A H1A 122.1
B5A B1A H1A 121.8
B6A B1A H1A 122.5
B9A B5A B4A 60.59(18)
B9A B5A B1A 107.0(2)
B4A B5A B1A 59.92(19)
B9A B5A B10A 60.39(18)
B4A B5A B10A 111.1(2)
B1A B5A B10A 109.8(2)
B9A B5A B6A 104.6(2)
B4A B5A B6A 107.4(2)
B1A B5A B6A 60.12(19)
B10A B5A B6A 59.14(18)
B9A B5A H5A 123.2
B4A B5A H5A 120.5
B1A B5A H5A 121.4
B10A B5A H5A 119.9
B6A B5A H5A 123.8
C8A B4A B5A 100.5(2)
C8A B4A B3A 58.89(18)
B5A B4A B3A 108.4(2)
C8A B4A B9A 54.67(16)
B5A B4A B9A 59.28(18)
B3A B4A B9A 105.9(2)
C8A B4A B1A 102.2(2)
B5A B4A B1A 60.71(19)
B3A B4A B1A 59.99(19)
B9A B4A B1A 106.6(2)
C8A B4A H4A 128.0
B5A B4A H4A 122.9
B3A B4A H4A 121.0
B9A B4A H4A 123.6
B1A B4A H4A 122.6
C7A B3A C8A 53.91(17)
C7A B3A B2A 58.24(19)
C8A B3A B2A 100.9(2)
C7A B3A B4A 104.0(2)
C8A B3A B4A 59.43(18)
B2A B3A B4A 107.9(2)
C7A B3A B1A 103.5(2)
C8A B3A B1A 102.7(2)
B2A B3A B1A 59.6(2)
B4A B3A B1A 60.12(19)
C7A B3A H3A 125.8
C8A B3A H3A 127.0
B2A B3A H3A 123.2
B4A B3A H3A 121.3
B1A B3A H3A 123.6
C7A B2A B1A 104.8(2)
C7A B2A B3A 59.06(18)
B1A B2A B3A 60.5(2)
C7A B2A B6A 102.3(2)
B1A B2A B6A 61.4(2)
B3A B2A B6A 108.7(2)
C7A B2A B11A 55.97(19)
B1A B2A B11A 109.7(2)
B3A B2A B11A 107.3(2)
B6A B2A B11A 60.4(2)
C7A B2A H2A 126.7
B1A B2A H2A 120.8
B3A B2A H2A 121.1
B6A B2A H2A 122.4
B11A B2A H2A 121.9
B2A B6A B10A 112.8(2)
B2A B6A B11A 60.72(19)
B10A B6A B11A 63.50(19)
B2A B6A B1A 59.18(19)
B10A B6A B1A 110.4(2)
B11A B6A B1A 108.2(2)
B2A B6A B5A 107.5(2)
B10A B6A B5A 60.41(18)
B11A B6A B5A 109.0(2)
B1A B6A B5A 59.67(19)
B2A B6A I1A 119.3(2)
B10A B6A I1A 120.3(2)
B11A B6A I1A 121.5(2)
B1A B6A I1A 119.9(2)
B5A B6A I1A 122.7(2)
B2A B6A I1A' 122.4(2)
B10A B6A I1A' 123.5(2)
B11A B6A I1A' 136.9(7)
B1A B6A I1A' 107.3(6)
B5A B6A I1A' 109.6(6)
C8A B9A B5A 106.2(2)
C8A B9A B4A 61.37(18)
B5A B9A B4A 60.13(18)
C8A B9A B10A 106.9(2)
B5A B9A B10A 61.14(18)
B4A B9A B10A 111.3(2)
C8A B9A P1A 117.1(2)
B5A B9A P1A 129.7(2)
B4A B9A P1A 120.8(2)
B10A B9A P1A 122.8(2)
B6A B10A B9A 104.1(2)
B6A B10A B5A 60.45(19)
B9A B10A B5A 58.47(17)
B6A B10A B11A 58.55(18)
B9A B10A B11A 100.8(2)
B5A B10A B11A 105.3(2)
B6A B10A H10A 138.0
B9A B10A H10A 117.2
B5A B10A H10A 137.3
B11A B10A H10A 116.7
B6A B10A H10C 103.7(17)
B9A B10A H10C 85.8(17)
B5A B10A H10C 130.8(16)
B11A B10A H10C 45.4(17)
H10A B10A H10C 87.2
C7A B11A B6A 103.2(2)
C7A B11A B2A 58.67(19)
B6A B11A B2A 58.93(19)
C7A B11A B10A 106.0(2)
B6A B11A B10A 57.96(18)
B2A B11A B10A 106.8(2)
C7A B11A H11A 115.6
B6A B11A H11A 140.5
B2A B11A H11A 137.9
B10A B11A H11A 114.2
C7A B11A H10C 93.6(16)
B6A B11A H10C 99.4(15)
B2A B11A H10C 133.9(15)
B10A B11A H10C 41.7(15)
H11A B11A H10C 85.8
B2B B1B B4B 107.8(3)
B2B B1B B5B 108.1(2)
B4B B1B B5B 59.71(19)
B2B B1B B3B 59.4(2)
B4B B1B B3B 60.0(2)
B5B B1B B3B 107.4(2)
B2B B1B B6B 59.30(19)
B4B B1B B6B 107.2(2)
B5B B1B B6B 60.16(19)
B3B B1B B6B 106.2(2)
B2B B1B H1B 121.9
B4B B1B H1B 121.9
B5B B1B H1B 121.6
B3B B1B H1B 122.6
B6B B1B H1B 122.7
C7B B2B B3B 58.9(2)
C7B B2B B1B 104.9(2)
B3B B2B B1B 61.2(2)
C7B B2B B6B 101.9(2)
B3B B2B B6B 109.4(2)
B1B B2B B6B 61.6(2)
C7B B2B B11B 55.1(2)
B3B B2B B11B 106.8(3)
B1B B2B B11B 109.9(2)
B6B B2B B11B 60.6(2)
C7B B2B H2B 127.2
B3B B2B H2B 120.8
B1B B2B H2B 120.4
B6B B2B H2B 122.1
B11B B2B H2B 122.2
C7B B3B C8B 53.68(18)
C7B B3B B2B 59.0(2)
C8B B3B B2B 101.3(2)
C7B B3B B4B 103.7(2)
C8B B3B B4B 59.56(19)
B2B B3B B4B 107.4(3)
C7B B3B B1B 103.5(2)
C8B B3B B1B 102.5(2)
B2B B3B B1B 59.4(2)
B4B B3B B1B 59.6(2)
C7B B3B H3B 125.6
C8B B3B H3B 126.9
B2B B3B H3B 123.0
B4B B3B H3B 121.7
B1B B3B H3B 123.9
C8B B4B B5B 100.5(2)
C8B B4B B1B 102.6(2)
B5B B4B B1B 60.40(19)
C8B B4B B9B 54.42(17)
B5B B4B B9B 59.60(19)
B1B B4B B9B 106.9(2)
C8B B4B B3B 58.80(19)
B5B B4B B3B 108.3(2)
B1B B4B B3B 60.5(2)
B9B B4B B3B 105.7(2)
C8B B4B H4B 127.9
B5B B4B H4B 123.0
B1B B4B H4B 122.3
B9B B4B H4B 123.6
B3B B4B H4B 121.1
B9B B5B B4B 60.30(19)
B9B B5B B1B 107.0(2)
B4B B5B B1B 59.88(19)
B9B B5B B6B 104.8(2)
B4B B5B B6B 107.5(2)
B1B B5B B6B 60.43(19)
B9B B5B B10B 60.32(19)
B4B B5B B10B 111.0(2)
B1B B5B B10B 110.4(2)
B6B B5B B10B 59.57(19)
B9B B5B H5B 123.4
B4B B5B H5B 120.7
B1B B5B H5B 121.1
B6B B5B H5B 123.4
B10B B5B H5B 119.6
B2B B6B B10B 112.8(2)
B2B B6B B5B 107.3(2)
B10B B6B B5B 60.40(19)
B2B B6B B1B 59.07(19)
B10B B6B B1B 110.2(2)
B5B B6B B1B 59.41(19)
B2B B6B B11B 61.2(2)
B10B B6B B11B 63.2(2)
B5B B6B B11B 108.8(2)
B1B B6B B11B 108.3(2)
B2B B6B I1B' 115.0(5)
B10B B6B I1B' 107.8(4)
B5B B6B I1B' 136.9(6)
B1B B6B I1B' 140.3(5)
B11B B6B I1B' 98.8(6)
B2B B6B I1B 118.5(2)
B10B B6B I1B 121.5(2)
B5B B6B I1B 122.8(2)
B1B B6B I1B 118.9(2)
B11B B6B I1B 122.2(2)
C8B B9B B5B 106.5(2)
C8B B9B B4B 61.9(2)
B5B B9B B4B 60.10(19)
C8B B9B B10B 107.0(2)
B5B B9B B10B 60.98(19)
B4B B9B B10B 111.3(2)
C8B B9B P1B 120.7(2)
B5B B9B P1B 123.6(2)
B4B B9B P1B 116.9(2)
B10B B9B P1B 123.4(2)
B6B B10B B9B 103.9(2)
B6B B10B B5B 60.04(19)
B9B B10B B5B 58.70(18)
B6B B10B B11B 58.81(19)
B9B B10B B11B 100.6(2)
B5B B10B B11B 105.2(2)
B6B B10B H10B 138.1
B9B B10B H10B 117.3
B5B B10B H10B 137.4
B11B B10B H10B 116.7
B6B B10B H10D 101.7(19)
B9B B10B H10D 86.3(19)
B5B B10B H10D 129.9(19)
B11B B10B H10D 43.2(19)
H10B B10B H10D 88.8
C7B B11B B6B 103.0(2)
C7B B11B B2B 59.0(2)
B6B B11B B2B 58.24(19)
C7B B11B B10B 105.7(2)
B6B B11B B10B 57.98(19)
B2B B11B B10B 106.2(2)
C7B B11B H11B 115.5
B6B B11B H11B 140.7
B2B B11B H11B 138.2
B10B B11B H11B 114.5
C7B B11B H10D 94.7(17)
B6B B11B H10D 95.4(17)
B2B B11B H10D 131.4(17)
B10B B11B H10D 37.7(17)
H11B B11B H10D 88.9

loop_
_geom_bond_atom_site_label_1
_geom_bond_atom_site_label_2
_geom_bond_distance
I1A B6A 2.196(3)
I1B B6B 2.194(3)
P1A C24A 1.801(3)
P1A C18A 1.808(3)
P1A C12A 1.818(3)
P1A B9A 1.911(3)
P1B C18B 1.806(3)
P1B C12B 1.809(3)
P1B C24B 1.820(3)
P1B B9B 1.905(3)
C7A C8A 1.552(4)
C7A B11A 1.635(5)
C7A B2A 1.685(4)
C7A B3A 1.700(4)
C7A H7A 1.1200
C8A B9A 1.610(4)
C8A B3A 1.723(4)
C8A B4A 1.733(4)
C8A H8A 1.1200
C12A C13A 1.394(4)
C12A C17A 1.394(4)
C13A C14A 1.390(4)
C13A H13A 0.9500
C14A C15A 1.377(5)
C14A H14A 0.9500
C15A C16A 1.373(5)
C15A H15A 0.9500
C16A C17A 1.405(4)
C16A H16A 0.9500
C17A H17A 0.9500
C18A C23A 1.392(4)
C18A C19A 1.397(4)
C19A C20A 1.388(5)
C19A H19A 0.9500
C20A C21A 1.392(5)
C20A H20A 0.9500
C21A C22A 1.386(5)
C21A H21A 0.9500
C22A C23A 1.387(5)
C22A H22A 0.9500
C23A H23A 0.9500
C24A C29A 1.394(4)
C24A C25A 1.397(4)
C25A C26A 1.388(4)
C25A H25A 0.9500
C26A C27A 1.386(5)
C26A H26A 0.9500
C27A C28A 1.369(5)
C27A H27A 0.9500
C28A C29A 1.389(4)
C28A H28A 0.9500
C29A H29A 0.9500
C7B C8B 1.548(4)
C7B B11B 1.628(5)
C7B B3B 1.700(5)
C7B B2B 1.701(5)
C7B H7B 1.1200
C8B B9B 1.607(4)
C8B B3B 1.728(5)
C8B B4B 1.742(5)
C8B H8B 1.1200
C12B C13B 1.392(4)
C12B C17B 1.396(4)
C13B C14B 1.396(4)
C13B H13B 0.9500
C14B C15B 1.379(5)
C14B H14B 0.9500
C15B C16B 1.380(5)
C15B H15B 0.9500
C16B C17B 1.389(4)
C16B H16B 0.9500
C17B H17B 0.9500
C18B C19B 1.386(4)
C18B C23B 1.395(4)
C19B C20B 1.388(4)
C19B H19B 0.9500
C20B C21B 1.385(5)
C20B H20B 0.9500
C21B C22B 1.379(5)
C21B H21B 0.9500
C22B C23B 1.381(5)
C22B H22B 0.9500
C23B H23B 0.9500
C24B C25B 1.393(5)
C24B C29B 1.397(4)
C25B C26B 1.393(4)
C25B H25B 0.9500
C26B C27B 1.370(5)
C26B H26B 0.9500
C27B C28B 1.376(5)
C27B H27B 0.9500
C28B C29B 1.399(5)
C28B H28B 0.9500
C29B H29B 0.9500
B1A B2A 1.757(5)
B1A B3A 1.773(5)
B1A B4A 1.775(5)
B1A B5A 1.789(5)
B1A B6A 1.798(5)
B1A H1A 1.1200
B5A B9A 1.750(4)
B5A B4A 1.766(5)
B5A B10A 1.799(5)
B5A B6A 1.799(5)
B5A H5A 1.1200
B4A B3A 1.771(5)
B4A B9A 1.774(5)
B4A H4A 1.1200
B3A B2A 1.761(5)
B3A H3A 1.1200
B2A B6A 1.761(5)
B2A B11A 1.793(5)
B2A H2A 1.1200
B6A B10A 1.776(5)
B6A B11A 1.787(5)
B6A I1A' 2.233(7)
B9A B10A 1.785(4)
B10A B11A 1.875(5)
B10A H10A 1.1200
B10A H10C 1.25(4)
B11A H11A 1.1200
B11A H10C 1.34(4)
B1B B2B 1.754(5)
B1B B4B 1.771(5)
B1B B5B 1.780(5)
B1B B3B 1.787(5)
B1B B6B 1.799(5)
B1B H1B 1.1200
B2B B3B 1.755(5)
B2B B6B 1.758(5)
B2B B11B 1.811(5)
B2B H2B 1.1200
B3B B4B 1.778(5)
B3B H3B 1.1200
B4B B5B 1.768(5)
B4B B9B 1.771(5)
B4B H4B 1.1200
B5B B9B 1.759(5)
B5B B6B 1.794(5)
B5B B10B 1.800(5)
B5B H5B 1.1200
B6B B10B 1.785(5)
B6B B11B 1.801(5)
B6B I1B' 2.173(12)
B9B B10B 1.789(5)
B10B B11B 1.879(5)
B10B H10B 1.1200
B10B H10D 1.16(4)
B11B H11B 1.1200
B11B H10D 1.30(4)

loop_
_geom_torsion_atom_site_label_1
_geom_torsion_atom_site_label_2
_geom_torsion_atom_site_label_3
_geom_torsion_atom_site_label_4
_geom_torsion
B11A C7A C8A B9A -4.5(3)
B2A C7A C8A B9A 66.4(3)
B3A C7A C8A B9A 107.7(3)
B11A C7A C8A B3A -112.2(3)
B2A C7A C8A B3A -41.2(2)
B11A C7A C8A B4A -75.3(3)
B2A C7A C8A B4A -4.3(3)
B3A C7A C8A B4A 36.9(2)
C24A P1A C12A C13A -60.5(3)
C18A P1A C12A C13A -175.0(2)
B9A P1A C12A C13A 65.2(3)
C24A P1A C12A C17A 121.9(2)
C18A P1A C12A C17A 7.4(3)
B9A P1A C12A C17A -112.5(2)
C17A C12A C13A C14A 2.0(4)
P1A C12A C13A C14A -175.7(2)
C12A C13A C14A C15A -1.0(5)
C13A C14A C15A C16A -0.9(5)
C14A C15A C16A C17A 1.8(5)
C13A C12A C17A C16A -1.1(4)
P1A C12A C17A C16A 176.5(2)
C15A C16A C17A C12A -0.8(4)
C24A P1A C18A C23A -20.9(3)
C12A P1A C18A C23A 93.9(3)
B9A P1A C18A C23A -145.6(2)
C24A P1A C18A C19A 156.4(3)
C12A P1A C18A C19A -88.8(3)
B9A P1A C18A C19A 31.7(3)
C23A C18A C19A C20A -0.1(5)
P1A C18A C19A C20A -177.4(3)
C18A C19A C20A C21A 0.1(5)
C19A C20A C21A C22A -0.1(5)
C20A C21A C22A C23A 0.2(5)
C21A C22A C23A C18A -0.2(5)
C19A C18A C23A C22A 0.2(5)
P1A C18A C23A C22A 177.4(2)
C18A P1A C24A C29A -86.9(2)
C12A P1A C24A C29A 156.7(2)
B9A P1A C24A C29A 34.1(3)
C18A P1A C24A C25A 91.7(3)
C12A P1A C24A C25A -24.7(3)
B9A P1A C24A C25A -147.3(2)
C29A C24A C25A C26A -1.2(5)
P1A C24A C25A C26A -179.7(3)
C24A C25A C26A C27A 0.4(5)
C25A C26A C27A C28A 0.4(5)
C26A C27A C28A C29A -0.4(5)
C27A C28A C29A C24A -0.4(5)
C25A C24A C29A C28A 1.2(4)
P1A C24A C29A C28A 179.8(2)
B11B C7B C8B B9B 5.0(4)
B3B C7B C8B B9B -107.5(3)
B2B C7B C8B B9B -66.6(3)
B11B C7B C8B B3B 112.5(3)
B2B C7B C8B B3B 40.9(2)
B11B C7B C8B B4B 75.4(3)
B3B C7B C8B B4B -37.1(2)
B2B C7B C8B B4B 3.8(3)
C18B P1B C12B C13B -118.8(3)
C24B P1B C12B C13B -6.2(3)
B9B P1B C12B C13B 119.4(3)
C18B P1B C12B C17B 62.3(3)
C24B P1B C12B C17B 174.9(2)
B9B P1B C12B C17B -59.5(3)
C17B C12B C13B C14B 0.9(5)
P1B C12B C13B C14B -178.0(2)
C12B C13B C14B C15B -0.2(5)
C13B C14B C15B C16B -0.9(5)
C14B C15B C16B C17B 1.3(5)
C15B C16B C17B C12B -0.6(5)
C13B C12B C17B C16B -0.5(5)
P1B C12B C17B C16B 178.4(3)
C12B P1B C18B C19B -150.1(2)
C24B P1B C18B C19B 94.0(2)
B9B P1B C18B C19B -28.5(3)
C12B P1B C18B C23B 36.5(3)
C24B P1B C18B C23B -79.5(2)
B9B P1B C18B C23B 158.0(2)
C23B C18B C19B C20B -0.3(4)
P1B C18B C19B C20B -173.7(2)
C18B C19B C20B C21B 1.0(5)
C19B C20B C21B C22B -0.9(5)
C20B C21B C22B C23B 0.0(5)
C21B C22B C23B C18B 0.8(5)
C19B C18B C23B C22B -0.6(4)
P1B C18B C23B C22B 172.9(2)
C18B P1B C24B C25B -5.0(3)
C12B P1B C24B C25B -118.2(2)
B9B P1B C24B C25B 116.9(3)
C18B P1B C24B C29B 177.5(2)
C12B P1B C24B C29B 64.3(3)
B9B P1B C24B C29B -60.6(3)
C29B C24B C25B C26B 0.6(5)
P1B C24B C25B C26B -177.0(3)
C24B C25B C26B C27B 0.4(5)
C25B C26B C27B C28B -0.8(5)
C26B C27B C28B C29B 0.2(5)
C25B C24B C29B C28B -1.1(4)
P1B C24B C29B C28B 176.4(2)
C27B C28B C29B C24B 0.7(5)
B2A B1A B5A B9A 60.9(3)
B3A B1A B5A B9A -2.2(3)
B4A B1A B5A B9A -39.6(2)
B6A B1A B5A B9A 97.3(2)
B2A B1A B5A B4A 100.5(3)
B3A B1A B5A B4A 37.3(2)
B6A B1A B5A B4A 136.9(2)
B2A B1A B5A B10A -3.0(3)
B3A B1A B5A B10A -66.2(3)
B4A B1A B5A B10A -103.5(2)
B6A B1A B5A B10A 33.4(2)
B2A B1A B5A B6A -36.4(2)
B3A B1A B5A B6A -99.6(3)
B4A B1A B5A B6A -136.9(2)
C7A C8A B4A B5A 68.2(3)
B9A C8A B4A B5A -39.8(2)
B3A C8A B4A B5A 105.3(2)
C7A C8A B4A B3A -37.1(2)
B9A C8A B4A B3A -145.1(2)
C7A C8A B4A B9A 108.0(3)
B3A C8A B4A B9A 145.1(2)
C7A C8A B4A B1A 6.1(3)
B9A C8A B4A B1A -101.9(2)
B3A C8A B4A B1A 43.3(2)
B9A B5A B4A C8A 37.43(19)
B1A B5A B4A C8A -98.2(2)
B10A B5A B4A C8A 3.1(3)
B6A B5A B4A C8A -59.8(3)
B9A B5A B4A B3A 97.9(2)
B1A B5A B4A B3A -37.7(2)
B10A B5A B4A B3A 63.6(3)
B6A B5A B4A B3A 0.7(3)
B1A B5A B4A B9A -135.6(2)
B10A B5A B4A B9A -34.4(2)
B6A B5A B4A B9A -97.3(2)
B9A B5A B4A B1A 135.6(2)
B10A B5A B4A B1A 101.3(3)
B6A B5A B4A B1A 38.4(2)
B2A B1A B4A C8A -5.6(3)
B3A B1A B4A C8A -42.7(2)
B5A B1A B4A C8A 95.3(2)
B6A B1A B4A C8A 57.0(3)
B2A B1A B4A B5A -100.9(3)
B3A B1A B4A B5A -138.0(2)
B6A B1A B4A B5A -38.3(2)
B2A B1A B4A B3A 37.1(2)
B5A B1A B4A B3A 138.0(2)
B6A B1A B4A B3A 99.7(3)
B2A B1A B4A B9A -62.0(3)
B3A B1A B4A B9A -99.1(2)
B5A B1A B4A B9A 38.9(2)
B6A B1A B4A B9A 0.6(3)
B11A C7A B3A C8A 100.7(3)
B2A C7A B3A C8A 136.6(2)
C8A C7A B3A B2A -136.6(2)
B11A C7A B3A B2A -35.9(3)
C8A C7A B3A B4A -33.9(2)
B11A C7A B3A B4A 66.8(3)
B2A C7A B3A B4A 102.6(2)
C8A C7A B3A B1A -96.0(2)
B11A C7A B3A B1A 4.7(3)
B2A C7A B3A B1A 40.6(2)
B9A C8A B3A C7A -106.1(3)
B4A C8A B3A C7A -141.0(2)
C7A C8A B3A B2A 36.5(2)
B9A C8A B3A B2A -69.6(3)
B4A C8A B3A B2A -104.5(2)
C7A C8A B3A B4A 141.0(2)
B9A C8A B3A B4A 34.9(2)
C7A C8A B3A B1A 97.5(2)
B9A C8A B3A B1A -8.5(3)
B4A C8A B3A B1A -43.4(2)
C8A B4A B3A C7A 31.6(2)
B5A B4A B3A C7A -59.7(3)
B9A B4A B3A C7A 2.6(3)
B1A B4A B3A C7A -97.7(2)
B5A B4A B3A C8A -91.3(2)
B9A B4A B3A C8A -29.0(2)
B1A B4A B3A C8A -129.3(2)
C8A B4A B3A B2A 92.3(2)
B5A B4A B3A B2A 1.0(3)
B9A B4A B3A B2A 63.3(3)
B1A B4A B3A B2A -37.0(2)
C8A B4A B3A B1A 129.3(2)
B5A B4A B3A B1A 38.0(2)
B9A B4A B3A B1A 100.3(2)
B2A B1A B3A C7A -39.9(2)
B4A B1A B3A C7A 98.5(2)
B5A B1A B3A C7A 61.4(3)
B6A B1A B3A C7A -1.8(3)
B2A B1A B3A C8A -95.3(2)
B4A B1A B3A C8A 43.1(2)
B5A B1A B3A C8A 6.0(3)
B6A B1A B3A C8A -57.3(3)
B4A B1A B3A B2A 138.4(2)
B5A B1A B3A B2A 101.3(3)
B6A B1A B3A B2A 38.0(2)
B2A B1A B3A B4A -138.4(2)
B5A B1A B3A B4A -37.1(2)
B6A B1A B3A B4A -100.4(2)
C8A C7A B2A B1A 0.4(3)
B11A C7A B2A B1A 104.1(2)
B3A C7A B2A B1A -41.3(2)
C8A C7A B2A B3A 41.7(2)
B11A C7A B2A B3A 145.4(2)
C8A C7A B2A B6A -62.9(3)
B11A C7A B2A B6A 40.8(2)
B3A C7A B2A B6A -104.6(3)
C8A C7A B2A B11A -103.7(3)
B3A C7A B2A B11A -145.4(2)
B3A B1A B2A C7A 40.6(2)
B4A B1A B2A C7A 3.4(3)
B5A B1A B2A C7A -59.3(3)
B6A B1A B2A C7A -96.1(2)
B4A B1A B2A B3A -37.1(2)
B5A B1A B2A B3A -99.9(3)
B6A B1A B2A B3A -136.7(2)
B3A B1A B2A B6A 136.7(2)
B4A B1A B2A B6A 99.5(2)
B5A B1A B2A B6A 36.8(2)
B3A B1A B2A B11A 99.2(3)
B4A B1A B2A B11A 62.1(3)
B5A B1A B2A B11A -0.7(3)
B6A B1A B2A B11A -37.5(2)
C8A B3A B2A C7A -34.44(19)
B4A B3A B2A C7A -95.6(2)
B1A B3A B2A C7A -132.9(2)
C7A B3A B2A B1A 132.9(2)
C8A B3A B2A B1A 98.4(2)
B4A B3A B2A B1A 37.2(2)
C7A B3A B2A B6A 93.3(2)
C8A B3A B2A B6A 58.9(3)
B4A B3A B2A B6A -2.3(3)
B1A B3A B2A B6A -39.5(2)
C7A B3A B2A B11A 29.5(2)
C8A B3A B2A B11A -4.9(3)
B4A B3A B2A B11A -66.1(3)
B1A B3A B2A B11A -103.3(3)
C7A B2A B6A B10A -0.7(3)
B1A B2A B6A B10A -101.0(3)
B3A B2A B6A B10A -61.9(3)
B11A B2A B6A B10A 37.8(2)
C7A B2A B6A B11A -38.5(2)
B1A B2A B6A B11A -138.8(2)
B3A B2A B6A B11A -99.7(3)
C7A B2A B6A B1A 100.3(2)
B3A B2A B6A B1A 39.1(2)
B11A B2A B6A B1A 138.8(2)
C7A B2A B6A B5A 63.9(3)
B1A B2A B6A B5A -36.4(2)
B3A B2A B6A B5A 2.7(3)
B11A B2A B6A B5A 102.4(2)
C7A B2A B6A I1A -150.4(2)
B1A B2A B6A I1A 109.3(3)
B3A B2A B6A I1A 148.4(2)
B11A B2A B6A I1A -111.9(3)
C7A B2A B6A I1A' -168.0(8)
B1A B2A B6A I1A' 91.7(8)
B3A B2A B6A I1A' 130.8(8)
B11A B2A B6A I1A' -129.5(8)
B3A B1A B6A B2A -38.2(2)
B4A B1A B6A B2A -101.1(3)
B5A B1A B6A B2A -139.0(2)
B2A B1A B6A B10A 105.0(3)
B3A B1A B6A B10A 66.7(3)
B4A B1A B6A B10A 3.9(3)
B5A B1A B6A B10A -34.0(2)
B2A B1A B6A B11A 37.2(2)
B3A B1A B6A B11A -1.0(3)
B4A B1A B6A B11A -63.9(3)
B5A B1A B6A B11A -101.8(2)
B2A B1A B6A B5A 139.0(2)
B3A B1A B6A B5A 100.8(3)
B4A B1A B6A B5A 37.9(2)
B2A B1A B6A I1A -108.3(2)
B3A B1A B6A I1A -146.5(2)
B4A B1A B6A I1A 150.6(2)
B5A B1A B6A I1A 112.7(2)
B2A B1A B6A I1A' -117.9(5)
B3A B1A B6A I1A' -156.2(4)
B4A B1A B6A I1A' 141.0(4)
B5A B1A B6A I1A' 103.0(4)
B9A B5A B6A B2A -65.3(3)
B4A B5A B6A B2A -2.1(3)
B1A B5A B6A B2A 36.2(2)
B10A B5A B6A B2A -106.7(3)
B9A B5A B6A B10A 41.4(2)
B4A B5A B6A B10A 104.6(2)
B1A B5A B6A B10A 142.9(2)
B9A B5A B6A B11A -1.0(3)
B4A B5A B6A B11A 62.2(3)
B1A B5A B6A B11A 100.5(2)
B10A B5A B6A B11A -42.4(2)
B9A B5A B6A B1A -101.5(2)
B4A B5A B6A B1A -38.3(2)
B10A B5A B6A B1A -142.9(2)
B9A B5A B6A I1A 150.4(2)
B4A B5A B6A I1A -146.3(2)
B1A B5A B6A I1A -108.1(3)
B10A B5A B6A I1A 109.0(2)
B9A B5A B6A I1A' 159.5(4)
B4A B5A B6A I1A' -137.3(4)
B1A B5A B6A I1A' -99.0(4)
B10A B5A B6A I1A' 118.1(4)
C7A C8A B9A B5A -62.7(3)
B3A C8A B9A B5A 7.3(3)
B4A C8A B9A B5A 41.4(2)
C7A C8A B9A B4A -104.1(3)
B3A C8A B9A B4A -34.1(2)
C7A C8A B9A B10A 1.4(3)
B3A C8A B9A B10A 71.4(3)
B4A C8A B9A B10A 105.5(2)
C7A C8A B9A P1A 143.8(2)
B3A C8A B9A P1A -146.2(2)
B4A C8A B9A P1A -112.1(2)
B4A B5A B9A C8A -42.0(2)
B1A B5A B9A C8A -2.8(3)
B10A B5A B9A C8A 100.7(2)
B6A B5A B9A C8A 59.9(3)
B1A B5A B9A B4A 39.3(2)
B10A B5A B9A B4A 142.7(2)
B6A B5A B9A B4A 102.0(2)
B4A B5A B9A B10A -142.7(2)
B1A B5A B9A B10A -103.5(2)
B6A B5A B9A B10A -40.8(2)
B4A B5A B9A P1A 106.9(3)
B1A B5A B9A P1A 146.2(2)
B10A B5A B9A P1A -110.3(3)
B6A B5A B9A P1A -151.1(2)
B5A B4A B9A C8A 132.9(2)
B3A B4A B9A C8A 30.6(2)
B1A B4A B9A C8A 93.4(2)
C8A B4A B9A B5A -132.9(2)
B3A B4A B9A B5A -102.3(3)
B1A B4A B9A B5A -39.5(2)
C8A B4A B9A B10A -98.2(2)
B5A B4A B9A B10A 34.7(2)
B3A B4A B9A B10A -67.6(3)
B1A B4A B9A B10A -4.8(3)
C8A B4A B9A P1A 106.2(2)
B5A B4A B9A P1A -120.9(2)
B3A B4A B9A P1A 136.8(2)
B1A B4A B9A P1A -160.5(2)
B2A B6A B10A B9A 57.5(3)
B11A B6A B10A B9A 94.2(2)
B1A B6A B10A B9A -6.6(3)
B5A B6A B10A B9A -40.3(2)
I1A B6A B10A B9A -153.1(2)
I1A' B6A B10A B9A -135.3(8)
B2A B6A B10A B5A 97.9(3)
B11A B6A B10A B5A 134.5(2)
B1A B6A B10A B5A 33.8(2)
I1A B6A B10A B5A -112.8(2)
I1A' B6A B10A B5A -95.0(8)
B2A B6A B10A B11A -36.7(2)
B1A B6A B10A B11A -100.8(3)
B5A B6A B10A B11A -134.5(2)
I1A B6A B10A B11A 112.6(3)
I1A' B6A B10A B11A 130.4(9)
C8A B9A B10A B6A -58.2(3)
B5A B9A B10A B6A 41.3(2)
B4A B9A B10A B6A 7.0(3)
P1A B9A B10A B6A 162.1(2)
C8A B9A B10A B5A -99.5(2)
B4A B9A B10A B5A -34.3(2)
P1A B9A B10A B5A 120.8(2)
C8A B9A B10A B11A 1.8(3)
B5A B9A B10A B11A 101.3(2)
B4A B9A B10A B11A 67.0(3)
P1A B9A B10A B11A -137.9(2)
B9A B5A B10A B6A -132.6(2)
B4A B5A B10A B6A -98.2(3)
B1A B5A B10A B6A -33.8(2)
B4A B5A B10A B9A 34.4(2)
B1A B5A B10A B9A 98.8(2)
B6A B5A B10A B9A 132.6(2)
B9A B5A B10A B11A -93.5(2)
B4A B5A B10A B11A -59.1(3)
B1A B5A B10A B11A 5.3(3)
B6A B5A B10A B11A 39.1(2)
C8A C7A B11A B6A 65.4(3)
B2A C7A B11A B6A -40.2(2)
B3A C7A B11A B6A -5.3(3)
C8A C7A B11A B2A 105.6(3)
B3A C7A B11A B2A 35.0(2)
C8A C7A B11A B10A 5.4(3)
B2A C7A B11A B10A -100.2(3)
B3A C7A B11A B10A -65.3(3)
B2A B6A B11A C7A 40.1(2)
B10A B6A B11A C7A -100.8(2)
B1A B6A B11A C7A 3.5(3)
B5A B6A B11A C7A -59.8(3)
I1A B6A B11A C7A 148.4(2)
I1A' B6A B11A C7A 147.6(3)
B10A B6A B11A B2A -140.8(2)
B1A B6A B11A B2A -36.6(2)
B5A B6A B11A B2A -99.9(3)
I1A B6A B11A B2A 108.3(2)
I1A' B6A B11A B2A 107.5(4)
B2A B6A B11A B10A 140.8(2)
B1A B6A B11A B10A 104.3(3)
B5A B6A B11A B10A 41.0(2)
I1A B6A B11A B10A -110.9(2)
I1A' B6A B11A B10A -111.7(4)
B1A B2A B11A C7A -94.8(3)
B3A B2A B11A C7A -30.7(2)
B6A B2A B11A C7A -132.8(2)
C7A B2A B11A B6A 132.8(2)
B1A B2A B11A B6A 37.9(2)
B3A B2A B11A B6A 102.1(3)
C7A B2A B11A B10A 98.8(2)
B1A B2A B11A B10A 3.9(3)
B3A B2A B11A B10A 68.1(3)
B6A B2A B11A B10A -34.0(2)
B6A B10A B11A C7A 95.8(3)
B9A B10A B11A C7A -4.2(3)
B5A B10A B11A C7A 55.8(3)
B9A B10A B11A B6A -100.0(2)
B5A B10A B11A B6A -40.0(2)
B6A B10A B11A B2A 34.4(2)
B9A B10A B11A B2A -65.6(3)
B5A B10A B11A B2A -5.6(3)
C8B C7B B2B B3B -41.8(3)
B11B C7B B2B B3B -146.2(3)
C8B C7B B2B B1B 0.3(3)
B11B C7B B2B B1B -104.2(3)
B3B C7B B2B B1B 42.1(2)
C8B C7B B2B B6B 63.8(3)
B11B C7B B2B B6B -40.7(2)
B3B C7B B2B B6B 105.6(3)
C8B C7B B2B B11B 104.5(3)
B3B C7B B2B B11B 146.2(3)
B4B B1B B2B C7B -4.1(3)
B5B B1B B2B C7B 59.0(3)
B3B B1B B2B C7B -40.9(2)
B6B B1B B2B C7B 95.7(2)
B4B B1B B2B B3B 36.8(2)
B5B B1B B2B B3B 99.9(3)
B6B B1B B2B B3B 136.6(2)
B4B B1B B2B B6B -99.8(3)
B5B B1B B2B B6B -36.7(2)
B3B B1B B2B B6B -136.6(2)
B4B B1B B2B B11B -61.9(3)
B5B B1B B2B B11B 1.2(3)
B3B B1B B2B B11B -98.7(3)
B6B B1B B2B B11B 37.9(2)
B11B C7B B3B C8B -101.3(3)
B2B C7B B3B C8B -136.6(2)
C8B C7B B3B B2B 136.6(2)
B11B C7B B3B B2B 35.3(3)
C8B C7B B3B B4B 34.3(2)
B11B C7B B3B B4B -67.0(3)
B2B C7B B3B B4B -102.3(3)
C8B C7B B3B B1B 95.8(2)
B11B C7B B3B B1B -5.5(3)
B2B C7B B3B B1B -40.8(2)
B9B C8B B3B C7B 106.0(3)
B4B C8B B3B C7B 140.6(3)
C7B C8B B3B B2B -36.9(2)
B9B C8B B3B B2B 69.1(3)
B4B C8B B3B B2B 103.7(3)
C7B C8B B3B B4B -140.6(3)
B9B C8B B3B B4B -34.6(3)
C7B C8B B3B B1B -97.7(3)
B9B C8B B3B B1B 8.3(3)
B4B C8B B3B B1B 42.9(2)
B1B B2B B3B C7B -132.3(2)
B6B B2B B3B C7B -92.5(3)
B11B B2B B3B C7B -28.4(2)
C7B B2B B3B C8B 34.4(2)
B1B B2B B3B C8B -98.0(2)
B6B B2B B3B C8B -58.1(3)
B11B B2B B3B C8B 5.9(3)
C7B B2B B3B B4B 95.8(3)
B1B B2B B3B B4B -36.6(2)
B6B B2B B3B B4B 3.3(3)
B11B B2B B3B B4B 67.3(3)
C7B B2B B3B B1B 132.3(2)
B6B B2B B3B B1B 39.9(2)
B11B B2B B3B B1B 103.9(3)
B2B B1B B3B C7B 40.6(2)
B4B B1B B3B C7B -98.1(2)
B5B B1B B3B C7B -60.4(3)
B6B B1B B3B C7B 2.7(3)
B2B B1B B3B C8B 95.9(3)
B4B B1B B3B C8B -42.9(2)
B5B B1B B3B C8B -5.2(3)
B6B B1B B3B C8B 57.9(3)
B4B B1B B3B B2B -138.8(3)
B5B B1B B3B B2B -101.1(3)
B6B B1B B3B B2B -38.0(2)
B2B B1B B3B B4B 138.8(3)
B5B B1B B3B B4B 37.7(2)
B6B B1B B3B B4B 100.8(3)
C7B C8B B4B B5B -67.8(3)
B9B C8B B4B B5B 40.1(2)
B3B C8B B4B B5B -105.2(3)
C7B C8B B4B B1B -6.0(3)
B9B C8B B4B B1B 101.8(3)
B3B C8B B4B B1B -43.4(2)
C7B C8B B4B B9B -107.9(3)
B3B C8B B4B B9B -145.2(3)
C7B C8B B4B B3B 37.4(2)
B9B C8B B4B B3B 145.2(3)
B2B B1B B4B C8B 5.9(3)
B5B B1B B4B C8B -95.0(2)
B3B B1B B4B C8B 42.5(2)
B6B B1B B4B C8B -56.6(3)
B2B B1B B4B B5B 100.9(3)
B3B B1B B4B B5B 137.5(3)
B6B B1B B4B B5B 38.4(2)
B2B B1B B4B B9B 62.2(3)
B5B B1B B4B B9B -38.7(2)
B3B B1B B4B B9B 98.8(3)
B6B B1B B4B B9B -0.3(3)
B2B B1B B4B B3B -36.6(2)
B5B B1B B4B B3B -137.5(3)
B6B B1B B4B B3B -99.1(3)
C7B B3B B4B C8B -31.8(2)
B2B B3B B4B C8B -93.1(3)
B1B B3B B4B C8B -129.6(2)
C7B B3B B4B B5B 59.6(3)
C8B B3B B4B B5B 91.4(3)
B2B B3B B4B B5B -1.7(3)
B1B B3B B4B B5B -38.2(2)
C7B B3B B4B B1B 97.8(3)
C8B B3B B4B B1B 129.6(2)
B2B B3B B4B B1B 36.5(2)
C7B B3B B4B B9B -3.0(3)
C8B B3B B4B B9B 28.8(2)
B2B B3B B4B B9B -64.3(3)
B1B B3B B4B B9B -100.8(3)
C8B B4B B5B B9B -37.4(2)
B1B B4B B5B B9B -136.0(2)
B3B B4B B5B B9B -97.8(3)
C8B B4B B5B B1B 98.7(2)
B9B B4B B5B B1B 136.0(2)
B3B B4B B5B B1B 38.2(2)
C8B B4B B5B B6B 60.0(3)
B1B B4B B5B B6B -38.6(2)
B9B B4B B5B B6B 97.4(3)
B3B B4B B5B B6B -0.4(3)
C8B B4B B5B B10B -3.4(3)
B1B B4B B5B B10B -102.0(3)
B9B B4B B5B B10B 34.0(2)
B3B B4B B5B B10B -63.8(3)
B2B B1B B5B B9B -61.4(3)
B4B B1B B5B B9B 39.1(2)
B3B B1B B5B B9B 1.3(3)
B6B B1B B5B B9B -97.7(3)
B2B B1B B5B B4B -100.5(3)
B3B B1B B5B B4B -37.8(2)
B6B B1B B5B B4B -136.8(3)
B2B B1B B5B B6B 36.3(2)
B4B B1B B5B B6B 136.8(3)
B3B B1B B5B B6B 99.0(3)
B2B B1B B5B B10B 2.6(3)
B4B B1B B5B B10B 103.1(3)
B3B B1B B5B B10B 65.3(3)
B6B B1B B5B B10B -33.7(2)
C7B B2B B6B B10B 0.0(3)
B3B B2B B6B B10B 61.0(3)
B1B B2B B6B B10B 100.6(3)
B11B B2B B6B B10B -37.8(2)
C7B B2B B6B B5B -64.5(3)
B3B B2B B6B B5B -3.5(3)
B1B B2B B6B B5B 36.1(2)
B11B B2B B6B B5B -102.3(3)
C7B B2B B6B B1B -100.6(3)
B3B B2B B6B B1B -39.7(2)
B11B B2B B6B B1B -138.5(3)
C7B B2B B6B B11B 37.9(2)
B3B B2B B6B B11B 98.8(3)
B1B B2B B6B B11B 138.5(3)
C7B B2B B6B I1B' 124.1(6)
B3B B2B B6B I1B' -174.9(6)
B1B B2B B6B I1B' -135.2(6)
B11B B2B B6B I1B' 86.3(6)
C7B B2B B6B I1B 151.0(2)
B3B B2B B6B I1B -148.1(2)
B1B B2B B6B I1B -108.4(3)
B11B B2B B6B I1B 113.1(3)
B9B B5B B6B B2B 65.4(3)
B4B B5B B6B B2B 2.4(3)
B1B B5B B6B B2B -36.0(2)
B10B B5B B6B B2B 106.9(3)
B9B B5B B6B B10B -41.5(2)
B4B B5B B6B B10B -104.5(3)
B1B B5B B6B B10B -142.9(2)
B9B B5B B6B B1B 101.4(2)
B4B B5B B6B B1B 38.4(2)
B10B B5B B6B B1B 142.9(2)
B9B B5B B6B B11B 0.7(3)
B4B B5B B6B B11B -62.3(3)
B1B B5B B6B B11B -100.7(3)
B10B B5B B6B B11B 42.2(2)
B9B B5B B6B I1B' -126.1(7)
B4B B5B B6B I1B' 170.9(7)
B1B B5B B6B I1B' 132.5(7)
B10B B5B B6B I1B' -84.6(7)
B9B B5B B6B I1B -151.9(2)
B4B B5B B6B I1B 145.1(2)
B1B B5B B6B I1B 106.7(3)
B10B B5B B6B I1B -110.5(3)
B4B B1B B6B B2B 100.9(3)
B5B B1B B6B B2B 139.1(3)
B3B B1B B6B B2B 38.0(2)
B2B B1B B6B B10B -105.1(3)
B4B B1B B6B B10B -4.2(3)
B5B B1B B6B B10B 34.0(2)
B3B B1B B6B B10B -67.1(3)
B2B B1B B6B B5B -139.1(3)
B4B B1B B6B B5B -38.2(2)
B3B B1B B6B B5B -101.1(3)
B2B B1B B6B B11B -37.7(2)
B4B B1B B6B B11B 63.2(3)
B5B B1B B6B B11B 101.4(3)
B3B B1B B6B B11B 0.3(3)
B2B B1B B6B I1B' 92.8(10)
B4B B1B B6B I1B' -166.3(9)
B5B B1B B6B I1B' -128.1(10)
B3B B1B B6B I1B' 130.8(10)
B2B B1B B6B I1B 107.8(2)
B4B B1B B6B I1B -151.3(2)
B5B B1B B6B I1B -113.1(2)
B3B B1B B6B I1B 145.8(2)
C7B C8B B9B B5B 62.2(3)
B3B C8B B9B B5B -7.7(3)
B4B C8B B9B B5B -41.6(2)
C7B C8B B9B B4B 103.7(3)
B3B C8B B9B B4B 33.9(3)
C7B C8B B9B B10B -1.8(3)
B3B C8B B9B B10B -71.7(3)
B4B C8B B9B B10B -105.6(3)
C7B C8B B9B P1B -150.0(2)
B3B C8B B9B P1B 140.1(2)
B4B C8B B9B P1B 106.2(3)
B4B B5B B9B C8B 42.5(2)
B1B B5B B9B C8B 3.6(3)
B6B B5B B9B C8B -59.5(3)
B10B B5B B9B C8B -100.6(3)
B1B B5B B9B B4B -38.9(2)
B6B B5B B9B B4B -102.0(3)
B10B B5B B9B B4B -143.0(2)
B4B B5B B9B B10B 143.0(2)
B1B B5B B9B B10B 104.2(3)
B6B B5B B9B B10B 41.1(2)
B4B B5B B9B P1B -104.2(3)
B1B B5B B9B P1B -143.1(2)
B6B B5B B9B P1B 153.9(2)
B10B B5B B9B P1B 112.8(3)
B5B B4B B9B C8B -132.8(3)
B1B B4B B9B C8B -93.7(3)
B3B B4B B9B C8B -30.4(2)
C8B B4B B9B B5B 132.8(3)
B1B B4B B9B B5B 39.1(2)
B3B B4B B9B B5B 102.3(3)
C8B B4B B9B B10B 98.4(3)
B5B B4B B9B B10B -34.4(2)
B1B B4B B9B B10B 4.7(3)
B3B B4B B9B B10B 68.0(3)
C8B B4B B9B P1B -112.2(3)
B5B B4B B9B P1B 115.1(2)
B1B B4B B9B P1B 154.2(2)
B3B B4B B9B P1B -142.6(2)
B2B B6B B10B B9B -57.1(3)
B5B B6B B10B B9B 40.4(2)
B1B B6B B10B B9B 6.8(3)
B11B B6B B10B B9B -94.1(2)
I1B' B6B B10B B9B 174.9(7)
I1B B6B B10B B9B 152.9(2)
B2B B6B B10B B5B -97.6(3)
B1B B6B B10B B5B -33.6(2)
B11B B6B B10B B5B -134.6(2)
I1B' B6B B10B B5B 134.4(7)
I1B B6B B10B B5B 112.4(3)
B2B B6B B10B B11B 37.0(2)
B5B B6B B10B B11B 134.6(2)
B1B B6B B10B B11B 101.0(3)
I1B' B6B B10B B11B -91.0(7)
I1B B6B B10B B11B -113.0(3)
C8B B9B B10B B6B 58.7(3)
B5B B9B B10B B6B -41.1(2)
B4B B9B B10B B6B -7.1(3)
P1B B9B B10B B6B -154.2(2)
C8B B9B B10B B5B 99.8(2)
B4B B9B B10B B5B 34.0(2)
P1B B9B B10B B5B -113.1(3)
C8B B9B B10B B11B -1.6(3)
B5B B9B B10B B11B -101.4(2)
B4B B9B B10B B11B -67.3(3)
P1B B9B B10B B11B 145.6(2)
B9B B5B B10B B6B 132.5(2)
B4B B5B B10B B6B 98.5(3)
B1B B5B B10B B6B 34.1(2)
B4B B5B B10B B9B -34.0(2)
B1B B5B B10B B9B -98.5(3)
B6B B5B B10B B9B -132.5(2)
B9B B5B B10B B11B 93.4(2)
B4B B5B B10B B11B 59.4(3)
B1B B5B B10B B11B -5.1(3)
B6B B5B B10B B11B -39.1(2)
C8B C7B B11B B6B -65.6(3)
B3B C7B B11B B6B 5.7(3)
B2B C7B B11B B6B 39.7(2)
C8B C7B B11B B2B -105.3(3)
B3B C7B B11B B2B -34.0(3)
C8B C7B B11B B10B -5.6(3)
B3B C7B B11B B10B 65.6(3)
B2B C7B B11B B10B 99.7(3)
B2B B6B B11B C7B -40.1(2)
B10B B6B B11B C7B 100.6(3)
B5B B6B B11B C7B 59.7(3)
B1B B6B B11B C7B -3.3(3)
I1B' B6B B11B C7B -153.9(4)
I1B B6B B11B C7B -147.4(2)
B10B B6B B11B B2B 140.7(2)
B5B B6B B11B B2B 99.8(3)
B1B B6B B11B B2B 36.8(2)
I1B' B6B B11B B2B -113.8(4)
I1B B6B B11B B2B -107.3(3)
B2B B6B B11B B10B -140.7(2)
B5B B6B B11B B10B -40.9(2)
B1B B6B B11B B10B -103.9(3)
I1B' B6B B11B B10B 105.6(4)
I1B B6B B11B B10B 112.0(3)
B3B B2B B11B C7B 29.8(2)
B1B B2B B11B C7B 94.6(3)
B6B B2B B11B C7B 132.9(3)
C7B B2B B11B B6B -132.9(3)
B3B B2B B11B B6B -103.1(3)
B1B B2B B11B B6B -38.3(2)
C7B B2B B11B B10B -98.9(3)
B3B B2B B11B B10B -69.1(3)
B1B B2B B11B B10B -4.3(3)
B6B B2B B11B B10B 34.0(2)
B6B B10B B11B C7B -95.7(3)
B9B B10B B11B C7B 4.2(3)
B5B B10B B11B C7B -56.0(3)
B9B B10B B11B B6B 100.0(2)
B5B B10B B11B B6B 39.7(2)
B6B B10B B11B B2B -34.1(2)
B9B B10B B11B B2B 65.8(3)
B5B B10B B11B B2B 5.6(3)
